data_7059539
loop_
_publ_author_name
'Topi\'c, Edi'
'Pisk, Jana'
'Agustin, Dominique'
'Jendrlin, Martin'
'Cvijanovi\'c, Danijela'
'Vrdoljak, Vi\<snja'
'Rub\<ci\'c, Mirta'

_publ_section_title
;
 Discrete and polymeric ensembles based on dinuclear molybdenum(vi)
 building blocks with adaptive carbohydrazide ligands: from the design to
 catalytic epoxidation
;
_journal_issue 19
_journal_name_full 'New Journal of Chemistry'
_journal_page_first 8085
_journal_page_last 8097
_journal_paper_doi 10.1039/D0NJ01045F
_journal_volume 44
_journal_year 2020
_chemical_formula_moiety 'C19 H22 Mo2 N4 O11, C H4 O'
_chemical_formula_sum 'C20 H26 Mo2 N4 O12'
_chemical_formula_weight 706.33
_chemical_name_systematic
'2,2'-(carbonylbis(hydrazin-2-yl-1-ylidenemethylylidene))di(3-methoxyphenolato))bis(methanol)tetraoxo-di-molybdenum(vi)methanol solvate'
_space_group_crystal_system triclinic
_space_group_IT_number 2
_space_group_name_Hall '-P 1'
_space_group_name_H-M_alt 'P -1'
_atom_sites_solution_hydrogens mixed
_audit_creation_method SHELXL-2018/3
_audit_update_record
;
2020-02-10 deposited with the CCDC.	2020-04-27 downloaded from the CCDC.
;
_cell_angle_alpha 112.619(5)
_cell_angle_beta 98.807(5)
_cell_angle_gamma 94.858(4)
_cell_formula_units_Z 2
_cell_length_a 9.6337(5)
_cell_length_b 11.0989(6)
_cell_length_c 13.1012(8)
_cell_measurement_reflns_used 11688
_cell_measurement_temperature 150(2)
_cell_measurement_theta_max 32.5680
_cell_measurement_theta_min 2.2720
_cell_volume 1261.91(13)
_computing_cell_refinement 'CrysAlisPro 1.171.39.46 (Rigaku OD, 2018)'
_computing_data_collection 'CrysAlisPro 1.171.39.46 (Rigaku OD, 2018)'
_computing_data_reduction 'CrysAlisPro 1.171.39.46 (Rigaku OD, 2018)'
_computing_structure_refinement 'SHELXL-2018/3 (Sheldrick, 2018)'
_computing_structure_solution 'SHELXT 2018/2 (Sheldrick, 2018)'
_diffrn_ambient_temperature 150(2)
_diffrn_detector 'CCD plate'
_diffrn_detector_area_resol_mean 16.3426
_diffrn_detector_type Sapphire3
_diffrn_measured_fraction_theta_full 0.995
_diffrn_measured_fraction_theta_max 0.899
_diffrn_measurement_device 'four-circle diffractometer'
_diffrn_measurement_device_type 'Xcalibur, Sapphire3'
_diffrn_measurement_method '\w scans'
_diffrn_radiation_monochromator graphite
_diffrn_radiation_probe x-ray
_diffrn_radiation_type 'Mo K\a'
_diffrn_radiation_wavelength 0.71073
_diffrn_reflns_av_R_equivalents 0.0378
_diffrn_reflns_av_unetI/netI 0.0427
_diffrn_reflns_Laue_measured_fraction_full 0.995
_diffrn_reflns_Laue_measured_fraction_max 0.899
_diffrn_reflns_limit_h_max 14
_diffrn_reflns_limit_h_min -14
_diffrn_reflns_limit_k_max 16
_diffrn_reflns_limit_k_min -16
_diffrn_reflns_limit_l_max 20
_diffrn_reflns_limit_l_min -19
_diffrn_reflns_number 28141
_diffrn_reflns_point_group_measured_fraction_full 0.995
_diffrn_reflns_point_group_measured_fraction_max 0.899
_diffrn_reflns_theta_full 25.242
_diffrn_reflns_theta_max 33.040
_diffrn_reflns_theta_min 4.171
_diffrn_source 'fine-focus sealed X-ray tube'
_diffrn_source_type 'Enhance (Mo) X-ray Source'
_exptl_absorpt_coefficient_mu 1.064
_exptl_absorpt_correction_T_max 1.00000
_exptl_absorpt_correction_T_min 0.89554
_exptl_absorpt_correction_type multi-scan
_exptl_absorpt_process_details
;
CrysAlisPro 1.171.39.46 (Rigaku Oxford Diffraction, 2018)
Empirical absorption correction using spherical harmonics,
 implemented in SCALE3 ABSPACK scaling algorithm.
;
_exptl_crystal_colour 'dark orange'
_exptl_crystal_density_diffrn 1.859
_exptl_crystal_description prism
_exptl_crystal_F_000 708
_exptl_crystal_size_max 0.42
_exptl_crystal_size_mid 0.32
_exptl_crystal_size_min 0.09
_refine_diff_density_max 1.559
_refine_diff_density_min -0.838
_refine_diff_density_rms 0.119
_refine_ls_extinction_method none
_refine_ls_goodness_of_fit_ref 1.045
_refine_ls_hydrogen_treatment mixed
_refine_ls_matrix_type full
_refine_ls_number_parameters 357
_refine_ls_number_reflns 8570
_refine_ls_number_restraints 3
_refine_ls_restrained_S_all 1.045
_refine_ls_R_factor_all 0.0521
_refine_ls_R_factor_gt 0.0364
_refine_ls_shift/su_max 0.001
_refine_ls_shift/su_mean 0.000
_refine_ls_structure_factor_coef Fsqd
_refine_ls_weighting_details 'w=1/[\s^2^(Fo^2^)+(0.0401P)^2^+1.5379P] where P=(Fo^2^+2Fc^2^)/3'
_refine_ls_weighting_scheme calc
_refine_ls_wR_factor_gt 0.0859
_refine_ls_wR_factor_ref 0.0968
_reflns_Friedel_coverage 0.000
_reflns_number_gt 6868
_reflns_number_total 8570
_reflns_threshold_expression 'I > 2\s(I)'
_cod_data_source_file d0nj01045f2.cif
_cod_data_source_block 5a_CH3OH
_cod_depositor_comments
;Adding full bibliography for 7059536--7059543.cif.

 Adding full bibliography for 7059536--7059543.cif.
;
_cod_database_code 7059539
_shelx_shelxl_version_number 2018/3
_shelx_space_group_comment
;
The symmetry employed for this shelxl refinement is uniquely defined
by the following loop, which should always be used as a source of
symmetry information in preference to the above space-group names.
They are only intended as comments.
;

loop_
_space_group_symop_operation_xyz
'x, y, z'
'-x, -y, -z'

loop_
_atom_site_label
_atom_site_type_symbol
_atom_site_fract_x
_atom_site_fract_y
_atom_site_fract_z
_atom_site_U_iso_or_equiv
_atom_site_adp_type
_atom_site_occupancy
_atom_site_site_symmetry_order
_atom_site_calc_flag
_atom_site_refinement_flags_posn
_atom_site_refinement_flags_adp
_atom_site_refinement_flags_occupancy
_atom_site_disorder_assembly
_atom_site_disorder_group
Mo1 Mo 0.31416(2) 0.23138(2) 0.01273(2) 0.01829(6) Uani 1 1 d . . . . .
Mo2 Mo 0.59107(2) 0.22824(2) 0.38462(2) 0.01956(6) Uani 1 1 d . . . . .
O2 O 0.49938(19) 0.16590(19) 0.03902(15) 0.0205(4) Uani 1 1 d . . . . .
O1 O 0.1344(2) 0.2707(2) 0.05008(16) 0.0242(4) Uani 1 1 d . . . . .
O5 O 0.2818(2) 0.1496(2) -0.13117(15) 0.0239(4) Uani 1 1 d . . . . .
O3 O 0.73219(19) 0.1811(2) 0.47635(16) 0.0266(4) Uani 1 1 d . . . . .
O10 O 0.2265(2) 0.03373(19) 0.00678(16) 0.0232(4) Uani 1 1 d D . . . .
H10O H 0.248(4) -0.032(2) -0.038(2) 0.028 Uiso 1 1 d D U . . .
N4 N 0.7409(2) 0.1746(2) 0.26625(17) 0.0167(4) Uani 1 1 d . . . . .
O7 O 0.4340(2) 0.1944(2) 0.41983(17) 0.0303(5) Uani 1 1 d . . . . .
O9 O 0.8691(2) 0.1917(2) 0.66851(16) 0.0275(4) Uani 1 1 d . . . . .
O4 O 0.3938(2) 0.3866(2) 0.04162(18) 0.0302(4) Uani 1 1 d . . . . .
O11 O 0.5423(2) -0.0056(2) 0.27926(19) 0.0291(4) Uani 1 1 d D . . . .
H11O H 0.603(3) -0.045(3) 0.250(3) 0.035 Uiso 1 1 d D U . . .
O6 O 0.6333(2) 0.3949(2) 0.44506(17) 0.0323(5) Uani 1 1 d . . . . .
O8 O -0.1048(2) 0.3579(2) 0.02141(17) 0.0300(4) Uani 1 1 d . . . . .
N1 N 0.3668(2) 0.2655(2) 0.19796(18) 0.0180(4) Uani 1 1 d . . . . .
N2 N 0.4927(2) 0.2245(2) 0.22789(18) 0.0192(4) Uani 1 1 d . . . . .
N3 N 0.6914(2) 0.1537(2) 0.15425(17) 0.0178(4) Uani 1 1 d . . . . .
C7 C 0.2999(3) 0.3281(3) 0.2756(2) 0.0205(5) Uani 1 1 d . . . . .
H7 H 0.341089 0.346375 0.351684 0.025 Uiso 1 1 calc R U . . .
C8 C 0.5616(3) 0.1809(2) 0.1395(2) 0.0180(4) Uani 1 1 d . . . . .
C9 C 0.8710(3) 0.1572(3) 0.2903(2) 0.0194(5) Uani 1 1 d . . . . .
H9 H 0.924053 0.138690 0.232035 0.023 Uiso 1 1 calc R U . . .
C1 C 0.1652(3) 0.3723(2) 0.2534(2) 0.0199(5) Uani 1 1 d . . . . .
C11 C 0.8718(3) 0.1756(3) 0.4860(2) 0.0193(5) Uani 1 1 d . . . . .
C10 C 0.9425(3) 0.1635(3) 0.3973(2) 0.0189(5) Uani 1 1 d . . . . .
C12 C 0.9474(3) 0.1784(3) 0.5880(2) 0.0195(5) Uani 1 1 d . . . . .
C6 C 0.1086(3) 0.4438(3) 0.3475(2) 0.0229(5) Uani 1 1 d . . . . .
H6 H 0.158316 0.461780 0.421498 0.027 Uiso 1 1 calc R U . . .
C2 C 0.0897(3) 0.3442(2) 0.1446(2) 0.0202(5) Uani 1 1 d . . . . .
C15 C 1.0882(3) 0.1524(3) 0.4118(2) 0.0233(5) Uani 1 1 d . . . . .
H15 H 1.137026 0.143689 0.352150 0.028 Uiso 1 1 calc R U . . .
O12 O 0.6012(4) 0.6197(3) 0.2135(3) 0.0616(8) Uani 1 1 d D . . . .
H12O H 0.545(5) 0.575(5) 0.147(2) 0.074 Uiso 1 1 d D U . . .
C3 C -0.0413(3) 0.3900(3) 0.1302(2) 0.0220(5) Uani 1 1 d . . . . .
C14 C 1.1604(3) 0.1541(3) 0.5117(2) 0.0263(6) Uani 1 1 d . . . . .
H14 H 1.258279 0.145302 0.520145 0.032 Uiso 1 1 calc R U . . .
C13 C 1.0909(3) 0.1687(3) 0.6006(2) 0.0231(5) Uani 1 1 d . . . . .
H13 H 1.142052 0.172011 0.669887 0.028 Uiso 1 1 calc R U . . .
C5 C -0.0197(3) 0.4879(3) 0.3319(2) 0.0260(5) Uani 1 1 d . . . . .
H5 H -0.057170 0.536983 0.395801 0.031 Uiso 1 1 calc R U . . .
C18 C 0.1754(4) -0.0068(3) 0.0863(3) 0.0336(7) Uani 1 1 d . . . . .
H18A H 0.255313 0.000436 0.145530 0.050 Uiso 1 1 calc R U . . .
H18B H 0.127668 -0.098759 0.048191 0.050 Uiso 1 1 calc R U . . .
H18C H 0.107737 0.049910 0.120170 0.050 Uiso 1 1 calc R U . . .
C4 C -0.0947(3) 0.4615(3) 0.2243(2) 0.0244(5) Uani 1 1 d . . . . .
H4 H -0.182823 0.492462 0.215159 0.029 Uiso 1 1 calc R U . . .
C17 C 0.9441(3) 0.2032(3) 0.7754(2) 0.0320(6) Uani 1 1 d . . . . .
H17A H 0.986547 0.123281 0.765790 0.048 Uiso 1 1 calc R U . . .
H17B H 0.877933 0.213739 0.826972 0.048 Uiso 1 1 calc R U . . .
H17C H 1.019302 0.280327 0.806787 0.048 Uiso 1 1 calc R U . . .
C16 C -0.2317(4) 0.4110(4) 0.0035(3) 0.0460(9) Uani 1 1 d . . . . .
H16A H -0.307643 0.370317 0.027438 0.069 Uiso 1 1 calc R U . . .
H16B H -0.260258 0.392275 -0.076806 0.069 Uiso 1 1 calc R U . . .
H16C H -0.214222 0.506779 0.047703 0.069 Uiso 1 1 calc R U . . .
C20 C 0.5536(6) 0.5852(5) 0.2957(4) 0.0690(14) Uani 1 1 d . . . . .
H20A H 0.615401 0.637771 0.369466 0.104 Uiso 1 1 calc R U . . .
H20B H 0.556216 0.491055 0.276776 0.104 Uiso 1 1 calc R U . . .
H20C H 0.455887 0.602495 0.298409 0.104 Uiso 1 1 calc R U . . .
C19 C 0.4644(5) -0.0904(4) 0.3170(4) 0.0597(12) Uani 1 1 d . . . . .
H19A H 0.518716 -0.086396 0.388143 0.089 Uiso 1 1 calc R U . . .
H19B H 0.448327 -0.181358 0.259914 0.089 Uiso 1 1 calc R U . . .
H19C H 0.372600 -0.061376 0.328748 0.089 Uiso 1 1 calc R U . . .

loop_
_atom_site_aniso_label
_atom_site_aniso_U_11
_atom_site_aniso_U_22
_atom_site_aniso_U_33
_atom_site_aniso_U_23
_atom_site_aniso_U_13
_atom_site_aniso_U_12
Mo1 0.01855(10) 0.02173(11) 0.01484(10) 0.00789(8) 0.00118(8) 0.00590(8)
Mo2 0.01463(10) 0.03088(13) 0.01372(10) 0.00870(9) 0.00342(7) 0.00679(8)
O2 0.0200(8) 0.0285(9) 0.0145(8) 0.0095(7) 0.0028(7) 0.0083(7)
O1 0.0202(9) 0.0310(10) 0.0170(9) 0.0054(8) -0.0004(7) 0.0101(8)
O5 0.0245(9) 0.0312(10) 0.0164(9) 0.0105(8) 0.0021(7) 0.0064(8)
O3 0.0172(8) 0.0503(13) 0.0198(9) 0.0197(9) 0.0061(7) 0.0130(8)
O10 0.0302(10) 0.0228(9) 0.0189(9) 0.0080(8) 0.0114(8) 0.0066(8)
N4 0.0156(9) 0.0221(10) 0.0137(9) 0.0088(8) 0.0027(7) 0.0032(8)
O7 0.0197(9) 0.0509(13) 0.0260(10) 0.0188(10) 0.0097(8) 0.0110(9)
O9 0.0241(9) 0.0481(12) 0.0170(9) 0.0179(9) 0.0074(7) 0.0118(9)
O4 0.0306(10) 0.0258(10) 0.0331(11) 0.0137(9) -0.0016(9) 0.0045(8)
O11 0.0289(10) 0.0281(10) 0.0343(11) 0.0142(9) 0.0127(9) 0.0057(8)
O6 0.0332(11) 0.0334(11) 0.0212(10) 0.0039(9) -0.0020(8) 0.0057(9)
O8 0.0272(10) 0.0372(12) 0.0217(10) 0.0077(9) -0.0010(8) 0.0166(9)
N1 0.0162(9) 0.0206(10) 0.0158(9) 0.0068(8) 0.0001(7) 0.0045(8)
N2 0.0160(9) 0.0281(11) 0.0139(9) 0.0078(8) 0.0035(7) 0.0076(8)
N3 0.0173(9) 0.0238(10) 0.0128(9) 0.0082(8) 0.0019(7) 0.0044(8)
C7 0.0170(11) 0.0234(12) 0.0179(11) 0.0056(10) 0.0007(9) 0.0044(9)
C8 0.0169(10) 0.0200(11) 0.0155(11) 0.0062(9) 0.0017(8) 0.0025(9)
C9 0.0171(11) 0.0268(12) 0.0168(11) 0.0108(10) 0.0051(9) 0.0040(9)
C1 0.0191(11) 0.0191(11) 0.0186(11) 0.0047(9) 0.0024(9) 0.0045(9)
C11 0.0144(10) 0.0257(12) 0.0194(11) 0.0111(10) 0.0023(9) 0.0043(9)
C10 0.0148(10) 0.0253(12) 0.0179(11) 0.0103(10) 0.0030(9) 0.0037(9)
C12 0.0163(10) 0.0275(13) 0.0158(11) 0.0104(10) 0.0023(9) 0.0033(9)
C6 0.0198(11) 0.0248(13) 0.0202(12) 0.0053(10) 0.0030(9) 0.0046(10)
C2 0.0192(11) 0.0192(11) 0.0207(12) 0.0064(10) 0.0022(9) 0.0071(9)
C15 0.0164(11) 0.0358(15) 0.0226(12) 0.0160(11) 0.0055(9) 0.0054(10)
O12 0.066(2) 0.066(2) 0.0491(18) 0.0199(16) 0.0104(15) 0.0084(16)
C3 0.0196(11) 0.0201(12) 0.0237(12) 0.0070(10) 0.0001(9) 0.0057(9)
C14 0.0145(11) 0.0417(16) 0.0271(14) 0.0194(13) 0.0023(10) 0.0027(11)
C13 0.0182(11) 0.0313(14) 0.0206(12) 0.0130(11) -0.0001(9) 0.0033(10)
C5 0.0255(13) 0.0246(13) 0.0256(13) 0.0060(11) 0.0071(11) 0.0088(10)
C18 0.0463(18) 0.0296(15) 0.0239(14) 0.0092(12) 0.0136(13) -0.0030(13)
C4 0.0203(12) 0.0231(13) 0.0275(13) 0.0071(11) 0.0033(10) 0.0096(10)
C17 0.0358(15) 0.0456(18) 0.0173(12) 0.0166(12) 0.0021(11) 0.0074(13)
C16 0.0412(18) 0.054(2) 0.0329(17) 0.0080(16) -0.0071(14) 0.0306(17)
C20 0.089(4) 0.051(3) 0.053(3) 0.012(2) 0.011(3) -0.019(2)
C19 0.063(3) 0.050(2) 0.078(3) 0.032(2) 0.032(2) 0.010(2)

loop_
_atom_type_symbol
_atom_type_description
_atom_type_scat_dispersion_real
_atom_type_scat_dispersion_imag
_atom_type_scat_source
C C 0.0033 0.0016 'International Tables Vol C Tables 4.2.6.8 and 6.1.1.4'
H H 0.0000 0.0000 'International Tables Vol C Tables 4.2.6.8 and 6.1.1.4'
Mo Mo -1.6832 0.6857 'International Tables Vol C Tables 4.2.6.8 and 6.1.1.4'
N N 0.0061 0.0033 'International Tables Vol C Tables 4.2.6.8 and 6.1.1.4'
O O 0.0106 0.0060 'International Tables Vol C Tables 4.2.6.8 and 6.1.1.4'

loop_
_geom_angle_atom_site_label_1
_geom_angle_atom_site_label_2
_geom_angle_atom_site_label_3
_geom_angle
_geom_angle_site_symmetry_1
_geom_angle_site_symmetry_3
_geom_angle_publ_flag
O4 Mo1 O5 105.77(10) . . ?
O4 Mo1 O1 99.08(10) . . ?
O5 Mo1 O1 105.78(9) . . ?
O4 Mo1 O2 93.88(9) . . ?
O5 Mo1 O2 95.05(8) . . ?
O1 Mo1 O2 151.28(8) . . ?
O4 Mo1 O10 169.71(9) . . ?
O5 Mo1 O10 83.86(8) . . ?
O1 Mo1 O10 81.37(8) . . ?
O2 Mo1 O10 81.45(7) . . ?
O4 Mo1 N1 91.71(9) . . ?
O5 Mo1 N1 159.38(9) . . ?
O1 Mo1 N1 81.55(8) . . ?
O2 Mo1 N1 72.50(7) . . ?
O10 Mo1 N1 78.16(7) . . ?
O6 Mo2 O7 105.21(11) . . ?
O6 Mo2 O3 100.54(10) . . ?
O7 Mo2 O3 105.68(9) . . ?
O6 Mo2 N2 93.59(9) . . ?
O7 Mo2 N2 93.71(9) . . ?
O3 Mo2 N2 151.87(8) . . ?
O6 Mo2 N4 101.34(9) . . ?
O7 Mo2 N4 150.10(9) . . ?
O3 Mo2 N4 82.42(8) . . ?
N2 Mo2 N4 70.95(8) . . ?
O6 Mo2 O11 172.74(9) . . ?
O7 Mo2 O11 80.42(9) . . ?
O3 Mo2 O11 82.02(9) . . ?
N2 Mo2 O11 81.35(8) . . ?
N4 Mo2 O11 72.15(7) . . ?
C8 O2 Mo1 121.47(16) . . ?
C2 O1 Mo1 135.42(16) . . ?
C11 O3 Mo2 136.39(17) . . ?
C18 O10 Mo1 133.39(17) . . ?
C18 O10 H10O 105(3) . . ?
Mo1 O10 H10O 118(2) . . ?
C9 N4 N3 115.4(2) . . ?
C9 N4 Mo2 126.31(17) . . ?
N3 N4 Mo2 118.23(14) . . ?
C12 O9 C17 116.4(2) . . ?
C19 O11 Mo2 121.4(2) . . ?
C19 O11 H11O 107(3) . . ?
Mo2 O11 H11O 120(3) . . ?
C3 O8 C16 116.6(2) . . ?
C7 N1 N2 119.2(2) . . ?
C7 N1 Mo1 126.82(17) . . ?
N2 N1 Mo1 113.60(15) . . ?
C8 N2 N1 111.4(2) . . ?
C8 N2 Mo2 118.44(16) . . ?
N1 N2 Mo2 130.13(15) . . ?
C8 N3 N4 111.0(2) . . ?
N1 C7 C1 123.9(2) . . ?
N1 C7 H7 118.1 . . ?
C1 C7 H7 118.1 . . ?
O2 C8 N3 118.7(2) . . ?
O2 C8 N2 120.4(2) . . ?
N3 C8 N2 120.8(2) . . ?
N4 C9 C10 125.8(2) . . ?
N4 C9 H9 117.1 . . ?
C10 C9 H9 117.1 . . ?
C2 C1 C6 119.7(2) . . ?
C2 C1 C7 123.3(2) . . ?
C6 C1 C7 117.0(2) . . ?
O3 C11 C10 122.1(2) . . ?
O3 C11 C12 118.1(2) . . ?
C10 C11 C12 119.7(2) . . ?
C11 C10 C15 119.0(2) . . ?
C11 C10 C9 122.6(2) . . ?
C15 C10 C9 118.4(2) . . ?
O9 C12 C13 125.0(2) . . ?
O9 C12 C11 114.9(2) . . ?
C13 C12 C11 120.1(2) . . ?
C5 C6 C1 119.8(3) . . ?
C5 C6 H6 120.1 . . ?
C1 C6 H6 120.1 . . ?
O1 C2 C1 122.9(2) . . ?
O1 C2 C3 117.2(2) . . ?
C1 C2 C3 119.9(2) . . ?
C14 C15 C10 120.5(2) . . ?
C14 C15 H15 119.8 . . ?
C10 C15 H15 119.8 . . ?
C20 O12 H12O 111(3) . . ?
O8 C3 C4 125.5(2) . . ?
O8 C3 C2 115.0(2) . . ?
C4 C3 C2 119.5(2) . . ?
C15 C14 C13 120.5(2) . . ?
C15 C14 H14 119.8 . . ?
C13 C14 H14 119.8 . . ?
C12 C13 C14 120.1(2) . . ?
C12 C13 H13 120.0 . . ?
C14 C13 H13 120.0 . . ?
C6 C5 C4 121.0(3) . . ?
C6 C5 H5 119.5 . . ?
C4 C5 H5 119.5 . . ?
O10 C18 H18A 109.5 . . ?
O10 C18 H18B 109.5 . . ?
H18A C18 H18B 109.5 . . ?
O10 C18 H18C 109.5 . . ?
H18A C18 H18C 109.5 . . ?
H18B C18 H18C 109.5 . . ?
C3 C4 C5 120.2(2) . . ?
C3 C4 H4 119.9 . . ?
C5 C4 H4 119.9 . . ?
O9 C17 H17A 109.5 . . ?
O9 C17 H17B 109.5 . . ?
H17A C17 H17B 109.5 . . ?
O9 C17 H17C 109.5 . . ?
H17A C17 H17C 109.5 . . ?
H17B C17 H17C 109.5 . . ?
O8 C16 H16A 109.5 . . ?
O8 C16 H16B 109.5 . . ?
H16A C16 H16B 109.5 . . ?
O8 C16 H16C 109.5 . . ?
H16A C16 H16C 109.5 . . ?
H16B C16 H16C 109.5 . . ?
O12 C20 H20A 109.5 . . ?
O12 C20 H20B 109.5 . . ?
H20A C20 H20B 109.5 . . ?
O12 C20 H20C 109.5 . . ?
H20A C20 H20C 109.5 . . ?
H20B C20 H20C 109.5 . . ?
O11 C19 H19A 109.5 . . ?
O11 C19 H19B 109.5 . . ?
H19A C19 H19B 109.5 . . ?
O11 C19 H19C 109.5 . . ?
H19A C19 H19C 109.5 . . ?
H19B C19 H19C 109.5 . . ?

loop_
_geom_bond_atom_site_label_1
_geom_bond_atom_site_label_2
_geom_bond_distance
_geom_bond_site_symmetry_2
_geom_bond_publ_flag
Mo1 O4 1.698(2) . ?
Mo1 O5 1.7121(18) . ?
Mo1 O1 1.9115(19) . ?
Mo1 O2 2.0136(18) . ?
Mo1 O10 2.2508(19) . ?
Mo1 N1 2.274(2) . ?
Mo2 O6 1.691(2) . ?
Mo2 O7 1.7013(19) . ?
Mo2 O3 1.9160(18) . ?
Mo2 N2 2.109(2) . ?
Mo2 N4 2.228(2) . ?
Mo2 O11 2.388(2) . ?
O2 C8 1.301(3) . ?
O1 C2 1.352(3) . ?
O3 C11 1.340(3) . ?
O10 C18 1.418(3) . ?
O10 H10O 0.808(18) . ?
N4 C9 1.294(3) . ?
N4 N3 1.392(3) . ?
O9 C12 1.359(3) . ?
O9 C17 1.427(3) . ?
O11 C19 1.430(4) . ?
O11 H11O 0.810(18) . ?
O8 C3 1.355(3) . ?
O8 C16 1.427(3) . ?
N1 C7 1.291(3) . ?
N1 N2 1.385(3) . ?
N2 C8 1.369(3) . ?
N3 C8 1.315(3) . ?
C7 C1 1.452(3) . ?
C7 H7 0.9500 . ?
C9 C10 1.437(3) . ?
C9 H9 0.9500 . ?
C1 C2 1.400(4) . ?
C1 C6 1.404(4) . ?
C11 C10 1.404(3) . ?
C11 C12 1.408(3) . ?
C10 C15 1.410(3) . ?
C12 C13 1.385(3) . ?
C6 C5 1.383(4) . ?
C6 H6 0.9500 . ?
C2 C3 1.413(3) . ?
C15 C14 1.378(4) . ?
C15 H15 0.9500 . ?
O12 C20 1.399(5) . ?
O12 H12O 0.881(19) . ?
C3 C4 1.388(4) . ?
C14 C13 1.393(4) . ?
C14 H14 0.9500 . ?
C13 H13 0.9500 . ?
C5 C4 1.389(4) . ?
C5 H5 0.9500 . ?
C18 H18A 0.9800 . ?
C18 H18B 0.9800 . ?
C18 H18C 0.9800 . ?
C4 H4 0.9500 . ?
C17 H17A 0.9800 . ?
C17 H17B 0.9800 . ?
C17 H17C 0.9800 . ?
C16 H16A 0.9800 . ?
C16 H16B 0.9800 . ?
C16 H16C 0.9800 . ?
C20 H20A 0.9800 . ?
C20 H20B 0.9800 . ?
C20 H20C 0.9800 . ?
C19 H19A 0.9800 . ?
C19 H19B 0.9800 . ?
C19 H19C 0.9800 . ?

loop_
_geom_torsion_atom_site_label_1
_geom_torsion_atom_site_label_2
_geom_torsion_atom_site_label_3
_geom_torsion_atom_site_label_4
_geom_torsion
_geom_torsion_site_symmetry_1
_geom_torsion_site_symmetry_2
_geom_torsion_site_symmetry_3
_geom_torsion_site_symmetry_4
_geom_torsion_publ_flag
C7 N1 N2 C8 -169.4(2) . . . . ?
Mo1 N1 N2 C8 4.3(3) . . . . ?
C7 N1 N2 Mo2 7.6(3) . . . . ?
Mo1 N1 N2 Mo2 -178.71(12) . . . . ?
C9 N4 N3 C8 -176.4(2) . . . . ?
Mo2 N4 N3 C8 5.3(3) . . . . ?
N2 N1 C7 C1 -178.2(2) . . . . ?
Mo1 N1 C7 C1 9.0(4) . . . . ?
Mo1 O2 C8 N3 -170.38(17) . . . . ?
Mo1 O2 C8 N2 9.6(3) . . . . ?
N4 N3 C8 O2 -179.7(2) . . . . ?
N4 N3 C8 N2 0.4(3) . . . . ?
N1 N2 C8 O2 -8.7(3) . . . . ?
Mo2 N2 C8 O2 173.88(18) . . . . ?
N1 N2 C8 N3 171.2(2) . . . . ?
Mo2 N2 C8 N3 -6.2(3) . . . . ?
N3 N4 C9 C10 -175.2(2) . . . . ?
Mo2 N4 C9 C10 3.0(4) . . . . ?
N1 C7 C1 C2 4.1(4) . . . . ?
N1 C7 C1 C6 -177.5(3) . . . . ?
Mo2 O3 C11 C10 -23.0(4) . . . . ?
Mo2 O3 C11 C12 158.9(2) . . . . ?
O3 C11 C10 C15 -177.2(3) . . . . ?
C12 C11 C10 C15 0.9(4) . . . . ?
O3 C11 C10 C9 0.6(4) . . . . ?
C12 C11 C10 C9 178.7(2) . . . . ?
N4 C9 C10 C11 7.2(4) . . . . ?
N4 C9 C10 C15 -175.0(3) . . . . ?
C17 O9 C12 C13 3.4(4) . . . . ?
C17 O9 C12 C11 -176.3(2) . . . . ?
O3 C11 C12 O9 -2.4(4) . . . . ?
C10 C11 C12 O9 179.4(2) . . . . ?
O3 C11 C12 C13 177.9(2) . . . . ?
C10 C11 C12 C13 -0.3(4) . . . . ?
C2 C1 C6 C5 -1.2(4) . . . . ?
C7 C1 C6 C5 -179.6(2) . . . . ?
Mo1 O1 C2 C1 -26.0(4) . . . . ?
Mo1 O1 C2 C3 155.8(2) . . . . ?
C6 C1 C2 O1 -176.9(2) . . . . ?
C7 C1 C2 O1 1.4(4) . . . . ?
C6 C1 C2 C3 1.2(4) . . . . ?
C7 C1 C2 C3 179.5(2) . . . . ?
C11 C10 C15 C14 -0.3(4) . . . . ?
C9 C10 C15 C14 -178.2(3) . . . . ?
C16 O8 C3 C4 4.9(4) . . . . ?
C16 O8 C3 C2 -175.3(3) . . . . ?
O1 C2 C3 O8 -2.3(4) . . . . ?
C1 C2 C3 O8 179.6(2) . . . . ?
O1 C2 C3 C4 177.5(2) . . . . ?
C1 C2 C3 C4 -0.6(4) . . . . ?
C10 C15 C14 C13 -0.9(4) . . . . ?
O9 C12 C13 C14 179.4(3) . . . . ?
C11 C12 C13 C14 -1.0(4) . . . . ?
C15 C14 C13 C12 1.6(4) . . . . ?
C1 C6 C5 C4 0.6(4) . . . . ?
O8 C3 C4 C5 179.8(3) . . . . ?
C2 C3 C4 C5 0.1(4) . . . . ?
C6 C5 C4 C3 -0.1(4) . . . . ?
